data_2240076
loop_
_publ_author_name
'Kotha, Sambasivarao'
'Gunta, Rama'

_publ_section_title
;
 Crystal structure of
 1,3-diallyl-1,3,3a,4,7,7a-hexahydro-4,7-methano-2-benzothiophene
 2,2-dioxide
;
_journal_coeditor_code LD2131
_journal_issue 11
_journal_name_full 'Acta Crystallographica Section E'
_journal_page_first o1163
_journal_page_last o1164
_journal_paper_doi 10.1107/S1600536814022053
_journal_volume 70
_journal_year 2014
_chemical_formula_iupac 'C15 H20 O2 S'
_chemical_formula_moiety 'C15 H20 O2 S'
_chemical_formula_sum 'C15 H20 O2 S'
_chemical_formula_weight 264.37
_chemical_melting_point_gt 349.15
_chemical_melting_point_lt 348.15
_chemical_name_systematic
;
1,3-Diallyl-1,3,3a,4,7,7a-hexahydro-4,7-methano-2-benzothiophene
2,2-dioxide
;
_space_group_IT_number 14
_symmetry_cell_setting monoclinic
_symmetry_space_group_name_Hall '-P 2yn'
_symmetry_space_group_name_H-M 'P 1 21/n 1'
_atom_sites_solution_hydrogens geom
_atom_sites_solution_primary direct
_atom_sites_solution_secondary difmap
_audit_creation_method SHELXL-97
_cell_angle_alpha 90.00
_cell_angle_beta 97.069(8)
_cell_angle_gamma 90.00
_cell_formula_units_Z 4
_cell_length_a 12.4412(17)
_cell_length_b 8.8472(13)
_cell_length_c 12.738(2)
_cell_measurement_reflns_used 3728
_cell_measurement_temperature 100(2)
_cell_measurement_theta_max 29.10
_cell_measurement_theta_min 3.20
_cell_volume 1391.4(4)
_computing_cell_refinement
;
<i>CrystalClear-SM Expert</i> (Rigaku, 2013)
;
_computing_data_collection
;
<i>CrystalClear-SM Expert</i> (Rigaku, 2013)
;
_computing_data_reduction
;
<i>CrystalClear-SM Expert</i> (Rigaku, 2013)
;
_computing_molecular_graphics
;
CrystalStructure (Rigaku, 2010)
;
_computing_publication_material
;
CrystalStructure (Rigaku, 2010)
;
_computing_structure_refinement
;
SHELXL97 (Sheldrick, 2008)
;
_computing_structure_solution
;
SHELXS97 (Sheldrick, 2008)
;
_diffrn_ambient_temperature 100(2)
_diffrn_detector_area_resol_mean 7.111
_diffrn_measured_fraction_theta_full 0.989
_diffrn_measured_fraction_theta_max 0.987
_diffrn_measurement_device_type 'Rigaku Saturn724'
_diffrn_measurement_method \w
_diffrn_radiation_monochromator graphite
_diffrn_radiation_source 'fine-focus sealed tube'
_diffrn_radiation_type MoK\a
_diffrn_radiation_wavelength 0.71075
_diffrn_reflns_av_R_equivalents 0.0967
_diffrn_reflns_av_sigmaI/netI 0.0665
_diffrn_reflns_limit_h_max 16
_diffrn_reflns_limit_h_min -16
_diffrn_reflns_limit_k_max 12
_diffrn_reflns_limit_k_min -12
_diffrn_reflns_limit_l_max 17
_diffrn_reflns_limit_l_min -17
_diffrn_reflns_number 20804
_diffrn_reflns_theta_full 25.50
_diffrn_reflns_theta_max 29.15
_diffrn_reflns_theta_min 3.16
_exptl_absorpt_coefficient_mu 0.225
_exptl_absorpt_correction_T_max 0.976
_exptl_absorpt_correction_T_min 0.957
_exptl_absorpt_correction_type numerical
_exptl_absorpt_process_details
;
(NUMABS; Rigaku, 1999)
;
_exptl_crystal_colour colourless
_exptl_crystal_density_diffrn 1.262
_exptl_crystal_density_method 'not measured'
_exptl_crystal_description prism
_exptl_crystal_F_000 568
_exptl_crystal_size_max 0.270
_exptl_crystal_size_mid 0.220
_exptl_crystal_size_min 0.110
_refine_diff_density_max 0.456
_refine_diff_density_min -0.455
_refine_ls_extinction_method none
_refine_ls_goodness_of_fit_ref 1.129
_refine_ls_hydrogen_treatment constr
_refine_ls_matrix_type full
_refine_ls_number_parameters 163
_refine_ls_number_reflns 3702
_refine_ls_number_restraints 0
_refine_ls_restrained_S_all 1.129
_refine_ls_R_factor_all 0.0818
_refine_ls_R_factor_gt 0.0694
_refine_ls_shift/su_max 0.000
_refine_ls_shift/su_mean 0.000
_refine_ls_structure_factor_coef Fsqd
_refine_ls_weighting_details 'calc w=1/[\s^2^(Fo^2^)+(0.0388P)^2^+1.1426P] where P=(Fo^2^+2Fc^2^)/3'
_refine_ls_weighting_scheme calc
_refine_ls_wR_factor_gt 0.1339
_refine_ls_wR_factor_ref 0.1414
_reflns_number_gt 3231
_reflns_number_total 3702
_reflns_threshold_expression I>2sigma(I)
_cod_data_source_file ld2131sup1.cf
_cod_data_source_block I
_cod_original_sg_symbol_H-M 'P 21/n'
_cod_database_code 2240076
_cod_database_fobs_code 2240076

loop_
_symmetry_equiv_pos_as_xyz
'x, y, z'
'-x+1/2, y+1/2, -z+1/2'
'-x, -y, -z'
'x-1/2, -y-1/2, z-1/2'

loop_
_atom_site_type_symbol
_atom_site_label
_atom_site_fract_x
_atom_site_fract_y
_atom_site_fract_z
_atom_site_U_iso_or_equiv
_atom_site_adp_type
_atom_site_calc_flag
_atom_site_refinement_flags
_atom_site_occupancy
_atom_site_symmetry_multiplicity
S S1 0.13583(4) 0.04117(7) -0.17128(4) 0.01977(15) Uani d . 1 1
O O1 0.17802(13) 0.0793(2) -0.26827(12) 0.0266(4) Uani d . 1 1
O O2 0.02888(12) 0.09616(19) -0.15801(13) 0.0248(4) Uani d . 1 1
C C1 0.37378(18) -0.1394(3) 0.04960(18) 0.0255(5) Uani d . 1 1
H H1A 0.4435 -0.0971 0.0464 0.031 Uiso calc R 1 1
C C2 0.33509(17) -0.2638(3) 0.00116(18) 0.0233(5) Uani d . 1 1
H H2A 0.3715 -0.3258 -0.0441 0.028 Uiso calc R 1 1
C C3 0.22217(18) -0.2896(3) 0.03084(18) 0.0227(5) Uani d . 1 1
H H3A 0.1948 -0.3958 0.0236 0.027 Uiso calc R 1 1
C C4 0.14638(17) -0.1664(3) -0.02595(17) 0.0199(4) Uani d . 1 1
H H4A 0.0713 -0.1818 -0.0076 0.024 Uiso calc R 1 1
C C5 0.19392(17) -0.0161(3) 0.02751(17) 0.0203(5) Uani d . 1 1
H H5A 0.1374 0.0338 0.0650 0.024 Uiso calc R 1 1
C C6 0.28701(18) -0.0765(3) 0.11112(18) 0.0231(5) Uani d . 1 1
H H6A 0.3126 -0.0058 0.1702 0.028 Uiso calc R 1 1
C C7 0.23523(18) -0.2246(3) 0.14310(17) 0.0240(5) Uani d . 1 1
H H7A 0.2844 -0.2853 0.1936 0.029 Uiso calc R 1 1
H H7B 0.1651 -0.2086 0.1708 0.029 Uiso calc R 1 1
C C8 0.22743(17) 0.0912(3) -0.05690(17) 0.0214(5) Uani d . 1 1
H H8A 0.3024 0.0636 -0.0706 0.026 Uiso calc R 1 1
C C9 0.22503(19) 0.2605(3) -0.03435(19) 0.0267(5) Uani d . 1 1
H H9A 0.2466 0.3170 -0.0955 0.032 Uiso calc R 1 1
H H9B 0.1504 0.2912 -0.0245 0.032 Uiso calc R 1 1
C C10 0.3005(2) 0.2993(3) 0.0631(2) 0.0303(6) Uani d . 1 1
H H10A 0.2786 0.2739 0.1298 0.036 Uiso calc R 1 1
C C11 0.3942(2) 0.3655(3) 0.0626(3) 0.0397(7) Uani d . 1 1
H H11A 0.4187 0.3924 -0.0027 0.060 Uiso calc R 1 1
H H11B 0.4379 0.3867 0.1274 0.060 Uiso calc R 1 1
C C12 0.14238(17) -0.1576(3) -0.14620(16) 0.0191(4) Uani d . 1 1
H H12A 0.2121 -0.1974 -0.1667 0.023 Uiso calc R 1 1
C C13 0.04834(18) -0.2400(3) -0.21087(18) 0.0226(5) Uani d . 1 1
H H13A -0.0210 -0.2029 -0.1898 0.027 Uiso calc R 1 1
H H13B 0.0489 -0.2167 -0.2868 0.027 Uiso calc R 1 1
C C14 0.05525(18) -0.4070(3) -0.19523(18) 0.0257(5) Uani d . 1 1
H H14A 0.1178 -0.4568 -0.2139 0.031 Uiso calc R 1 1
C C15 -0.0184(2) -0.4906(3) -0.1576(2) 0.0321(6) Uani d . 1 1
H H15A -0.0822 -0.4450 -0.1380 0.048 Uiso calc R 1 1
H H15B -0.0080 -0.5966 -0.1500 0.048 Uiso calc R 1 1

loop_
_atom_site_aniso_label
_atom_site_aniso_U_11
_atom_site_aniso_U_22
_atom_site_aniso_U_33
_atom_site_aniso_U_12
_atom_site_aniso_U_13
_atom_site_aniso_U_23
S1 0.0159(3) 0.0258(3) 0.0175(3) -0.0011(2) 0.00159(19) 0.0028(2)
O1 0.0258(8) 0.0346(10) 0.0197(8) -0.0032(7) 0.0045(6) 0.0060(7)
O2 0.0173(8) 0.0308(9) 0.0258(9) 0.0009(6) 0.0013(6) 0.0032(7)
C1 0.0146(10) 0.0360(14) 0.0253(12) 0.0017(9) -0.0001(8) 0.0075(10)
C2 0.0194(10) 0.0302(13) 0.0205(11) 0.0071(9) 0.0027(8) 0.0036(10)
C3 0.0201(11) 0.0255(12) 0.0220(11) 0.0001(9) 0.0001(8) 0.0031(9)
C4 0.0145(9) 0.0264(12) 0.0188(10) -0.0009(8) 0.0023(8) 0.0010(9)
C5 0.0161(10) 0.0274(12) 0.0174(10) 0.0008(8) 0.0023(8) -0.0026(9)
C6 0.0204(11) 0.0290(13) 0.0192(11) 0.0006(9) -0.0010(8) 0.0003(9)
C7 0.0203(11) 0.0328(13) 0.0188(11) 0.0003(9) 0.0019(8) 0.0030(10)
C8 0.0158(10) 0.0274(12) 0.0206(11) -0.0003(8) 0.0007(8) -0.0008(9)
C9 0.0234(11) 0.0269(13) 0.0285(12) 0.0026(9) -0.0018(9) -0.0012(10)
C10 0.0342(13) 0.0273(13) 0.0283(13) 0.0012(10) -0.0002(10) -0.0022(11)
C11 0.0337(14) 0.0323(15) 0.0504(17) -0.0011(11) -0.0054(12) -0.0059(13)
C12 0.0162(10) 0.0240(11) 0.0173(10) -0.0001(8) 0.0025(8) 0.0006(9)
C13 0.0203(10) 0.0268(12) 0.0196(11) -0.0033(9) -0.0016(8) 0.0005(9)
C14 0.0214(11) 0.0314(13) 0.0238(12) -0.0032(9) 0.0006(9) -0.0044(10)
C15 0.0264(12) 0.0335(14) 0.0349(14) -0.0044(10) -0.0023(10) 0.0031(11)

loop_
_atom_type_symbol
_atom_type_description
_atom_type_scat_dispersion_real
_atom_type_scat_dispersion_imag
_atom_type_scat_source
C C 0.0033 0.0016 'International Tables Vol C Tables 4.2.6.8 and 6.1.1.4'
H H 0.0000 0.0000 'International Tables Vol C Tables 4.2.6.8 and 6.1.1.4'
O O 0.0106 0.0060 'International Tables Vol C Tables 4.2.6.8 and 6.1.1.4'
S S 0.1246 0.1234 'International Tables Vol C Tables 4.2.6.8 and 6.1.1.4'

loop_
_geom_angle_atom_site_label_1
_geom_angle_atom_site_label_2
_geom_angle_atom_site_label_3
_geom_angle
O1 S1 O2 117.32(10)
O1 S1 C12 111.75(10)
O2 S1 C12 109.42(10)
O1 S1 C8 112.16(10)
O2 S1 C8 108.92(10)
C12 S1 C8 95.00(10)
C2 C1 C6 107.8(2)
C2 C1 H1A 126.1
C6 C1 H1A 126.1
C1 C2 C3 107.7(2)
C1 C2 H2A 126.2
C3 C2 H2A 126.2
C2 C3 C7 100.44(18)
C2 C3 C4 107.77(18)
C7 C3 C4 99.18(18)
C2 C3 H3A 115.7
C7 C3 H3A 115.7
C4 C3 H3A 115.7
C12 C4 C3 116.35(18)
C12 C4 C5 110.74(18)
C3 C4 C5 102.46(17)
C12 C4 H4A 109.0
C3 C4 H4A 109.0
C5 C4 H4A 109.0
C8 C5 C6 116.52(18)
C8 C5 C4 109.88(17)
C6 C5 C4 102.26(18)
C8 C5 H5A 109.3
C6 C5 H5A 109.3
C4 C5 H5A 109.3
C1 C6 C7 99.92(19)
C1 C6 C5 106.71(18)
C7 C6 C5 99.91(17)
C1 C6 H6A 116.0
C7 C6 H6A 116.0
C5 C6 H6A 116.0
C3 C7 C6 94.14(17)
C3 C7 H7A 112.9
C6 C7 H7A 112.9
C3 C7 H7B 112.9
C6 C7 H7B 112.9
H7A C7 H7B 110.3
C9 C8 C5 117.59(19)
C9 C8 S1 111.73(16)
C5 C8 S1 102.55(15)
C9 C8 H8A 108.2
C5 C8 H8A 108.2
S1 C8 H8A 108.2
C10 C9 C8 110.8(2)
C10 C9 H9A 109.5
C8 C9 H9A 109.5
C10 C9 H9B 109.5
C8 C9 H9B 109.5
H9A C9 H9B 108.1
C11 C10 C9 124.5(3)
C11 C10 H10A 117.8
C9 C10 H10A 117.8
C10 C11 H11A 120.0
C10 C11 H11B 120.0
H11A C11 H11B 120.0
C4 C12 C13 116.34(18)
C4 C12 S1 102.97(15)
C13 C12 S1 110.95(15)
C4 C12 H12A 108.8
C13 C12 H12A 108.8
S1 C12 H12A 108.8
C14 C13 C12 111.85(19)
C14 C13 H13A 109.2
C12 C13 H13A 109.2
C14 C13 H13B 109.2
C12 C13 H13B 109.2
H13A C13 H13B 107.9
C15 C14 C13 125.1(2)
C15 C14 H14A 117.5
C13 C14 H14A 117.5
C14 C15 H15A 120.0
C14 C15 H15B 120.0
H15A C15 H15B 120.0

loop_
_geom_bond_atom_site_label_1
_geom_bond_atom_site_label_2
_geom_bond_distance
S1 O1 1.4406(16)
S1 O2 1.4461(16)
S1 C12 1.788(2)
S1 C8 1.791(2)
C1 C2 1.323(3)
C1 C6 1.516(3)
C1 H1A 0.9500
C2 C3 1.516(3)
C2 H2A 0.9500
C3 C7 1.531(3)
C3 C4 1.559(3)
C3 H3A 1.0000
C4 C12 1.528(3)
C4 C5 1.576(3)
C4 H4A 1.0000
C5 C8 1.530(3)
C5 C6 1.568(3)
C5 H5A 1.0000
C6 C7 1.537(3)
C6 H6A 1.0000
C7 H7A 0.9900
C7 H7B 0.9900
C8 C9 1.527(3)
C8 H8A 1.0000
C9 C10 1.502(3)
C9 H9A 0.9900
C9 H9B 0.9900
C10 C11 1.305(4)
C10 H10A 0.9500
C11 H11A 0.9500
C11 H11B 0.9500
C12 C13 1.530(3)
C12 H12A 1.0000
C13 C14 1.492(3)
C13 H13A 0.9900
C13 H13B 0.9900
C14 C15 1.313(3)
C14 H14A 0.9500
C15 H15A 0.9500
C15 H15B 0.9500

loop_
_geom_torsion_atom_site_label_1
_geom_torsion_atom_site_label_2
_geom_torsion_atom_site_label_3
_geom_torsion_atom_site_label_4
_geom_torsion
C6 C1 C2 C3 -1.2(3)
C1 C2 C3 C7 -32.1(2)
C1 C2 C3 C4 71.2(2)
C2 C3 C4 C12 56.1(2)
C7 C3 C4 C12 160.25(18)
C2 C3 C4 C5 -64.9(2)
C7 C3 C4 C5 39.31(19)
C12 C4 C5 C8 -2.9(2)
C3 C4 C5 C8 121.84(18)
C12 C4 C5 C6 -127.26(18)
C3 C4 C5 C6 -2.5(2)
C2 C1 C6 C7 33.9(2)
C2 C1 C6 C5 -69.7(2)
C8 C5 C6 C1 -51.2(3)
C4 C5 C6 C1 68.6(2)
C8 C5 C6 C7 -154.80(19)
C4 C5 C6 C7 -35.0(2)
C2 C3 C7 C6 49.4(2)
C4 C3 C7 C6 -60.77(18)
C1 C6 C7 C3 -49.91(19)
C5 C6 C7 C3 59.17(19)
C6 C5 C8 C9 -92.2(2)
C4 C5 C8 C9 152.19(19)
C6 C5 C8 S1 144.85(17)
C4 C5 C8 S1 29.21(19)
O1 S1 C8 C9 77.19(18)
O2 S1 C8 C9 -54.37(19)
C12 S1 C8 C9 -166.88(16)
O1 S1 C8 C5 -155.97(14)
O2 S1 C8 C5 72.46(16)
C12 S1 C8 C5 -40.04(15)
C5 C8 C9 C10 60.6(3)
S1 C8 C9 C10 178.75(17)
C8 C9 C10 C11 105.1(3)
C3 C4 C12 C13 97.1(2)
C5 C4 C12 C13 -146.51(19)
C3 C4 C12 S1 -141.38(16)
C5 C4 C12 S1 -24.95(19)
O1 S1 C12 C4 154.63(13)
O2 S1 C12 C4 -73.72(15)
C8 S1 C12 C4 38.37(15)
O1 S1 C12 C13 -80.22(17)
O2 S1 C12 C13 51.43(18)
C8 S1 C12 C13 163.51(16)
C4 C12 C13 C14 -65.6(3)
S1 C12 C13 C14 177.17(16)
C12 C13 C14 C15 120.0(3)
